data_7021504
loop_
_publ_author_name
'Melen, Rebecca L.'
'Lough, Alan J.'
'Stephan, Douglas W.'

_publ_section_title
;
 Boron azides in Staudinger oxidations and cycloadditions.
;
_journal_issue 24
_journal_name_full 'Dalton transactions (Cambridge, England : 2003)'
_journal_page_first 8674
_journal_page_last 8683
_journal_paper_doi 10.1039/c3dt50791b
_journal_volume 42
_journal_year 2013
_chemical_formula_moiety 'C33 H18 B F10 N4 P'
_chemical_formula_sum 'C33 H18 B F10 N4 P'
_chemical_formula_weight 702.29
_chemical_name_systematic
;
?
;
_space_group_IT_number 9
_symmetry_cell_setting monoclinic
_symmetry_space_group_name_Hall 'C -2yc'
_symmetry_space_group_name_H-M 'C 1 c 1'
_atom_sites_solution_hydrogens geom
_atom_sites_solution_primary direct
_atom_sites_solution_secondary difmap
_audit_creation_method SHELXL-97
_cell_angle_alpha 90.00
_cell_angle_beta 122.870(2)
_cell_angle_gamma 90.00
_cell_formula_units_Z 4
_cell_length_a 17.9949(12)
_cell_length_b 14.7759(10)
_cell_length_c 14.0239(9)
_cell_measurement_reflns_used 9041
_cell_measurement_temperature 150(2)
_cell_measurement_theta_max 28.23
_cell_measurement_theta_min 2.76
_cell_volume 3131.9(4)
_computing_cell_refinement 'Bruker SAINT'
_computing_data_collection 'Bruker APEX2'
_computing_data_reduction 'Bruker SAINT'
_computing_molecular_graphics 'Bruker SHELXTL'
_computing_publication_material 'Bruker SHELXTL'
_computing_structure_refinement 'SHELXL-97 (Sheldrick, 2008)'
_computing_structure_solution 'SHELXS-97 (Sheldrick, 2008)'
_diffrn_ambient_temperature 150(2)
_diffrn_measured_fraction_theta_full 0.976
_diffrn_measured_fraction_theta_max 0.976
_diffrn_measurement_device_type 'Bruker CCd area detector'
_diffrn_measurement_method 'phi and omega scans'
_diffrn_radiation_monochromator graphite
_diffrn_radiation_source 'fine-focus sealed tube'
_diffrn_radiation_type MoK\a
_diffrn_radiation_wavelength 0.71073
_diffrn_reflns_av_R_equivalents 0.0289
_diffrn_reflns_av_unetI/netI 0.0368
_diffrn_reflns_limit_h_max 20
_diffrn_reflns_limit_h_min -17
_diffrn_reflns_limit_k_max 17
_diffrn_reflns_limit_k_min -17
_diffrn_reflns_limit_l_max 16
_diffrn_reflns_limit_l_min -16
_diffrn_reflns_number 12649
_diffrn_reflns_theta_full 25.00
_diffrn_reflns_theta_max 25.00
_diffrn_reflns_theta_min 1.93
_exptl_absorpt_coefficient_mu 0.179
_exptl_absorpt_correction_T_max 0.9651
_exptl_absorpt_correction_T_min 0.9651
_exptl_absorpt_correction_type multi-scan
_exptl_absorpt_process_details multi-scan
_exptl_crystal_colour colourless
_exptl_crystal_density_diffrn 1.489
_exptl_crystal_density_method 'not measured'
_exptl_crystal_description block
_exptl_crystal_F_000 1416
_exptl_crystal_size_max 0.20
_exptl_crystal_size_mid 0.17
_exptl_crystal_size_min 0.14
_refine_diff_density_max 0.202
_refine_diff_density_min -0.221
_refine_diff_density_rms 0.038
_refine_ls_abs_structure_details 'Flack H D (1983), Acta Cryst. A39, 876-881'
_refine_ls_abs_structure_Flack -0.11(8)
_refine_ls_extinction_method none
_refine_ls_goodness_of_fit_ref 0.946
_refine_ls_hydrogen_treatment constr
_refine_ls_matrix_type full
_refine_ls_number_parameters 443
_refine_ls_number_reflns 4755
_refine_ls_number_restraints 2
_refine_ls_restrained_S_all 0.946
_refine_ls_R_factor_all 0.0338
_refine_ls_R_factor_gt 0.0310
_refine_ls_shift/su_max 0.003
_refine_ls_shift/su_mean 0.000
_refine_ls_structure_factor_coef Fsqd
_refine_ls_weighting_details 'calc w=1/[\s^2^(Fo^2^)+(0.0438P)^2^+2.0383P] where P=(Fo^2^+2Fc^2^)/3'
_refine_ls_weighting_scheme calc
_refine_ls_wR_factor_gt 0.0743
_refine_ls_wR_factor_ref 0.0763
_reflns_number_gt 4489
_reflns_number_total 4755
_reflns_threshold_expression >2sigma(I)
_cod_data_source_file c3dt50791b.txt
_cod_data_source_block compound_3
_cod_depositor_comments
;
The following automatic conversions were performed:

'_symmetry_cell_setting' value 'Monoclinic' changed to 'monoclinic'
according to /home/saulius/struct/CIF-dictionaries/cif_core.dic
dictionary named 'cif_core.dic' version 2.4.2 from 2011-04-26.

Automatic conversion script
Id: cif_fix_values 1891 2012-01-12 08:04:46Z andrius 
;
_cod_original_sg_symbol_H-M Cc
_cod_database_code 7021504

loop_
_symmetry_equiv_pos_as_xyz
'x, y, z'
'x, -y, z+1/2'
'x+1/2, y+1/2, z'
'x+1/2, -y+1/2, z+1/2'

loop_
_atom_site_label
_atom_site_type_symbol
_atom_site_fract_x
_atom_site_fract_y
_atom_site_fract_z
_atom_site_U_iso_or_equiv
_atom_site_adp_type
_atom_site_occupancy
_atom_site_symmetry_multiplicity
_atom_site_calc_flag
_atom_site_refinement_flags
P1 P 0.41569(4) 0.42088(3) 0.34240(4) 0.01716(13) Uani 1 1 d .
N4 N 0.35261(14) 0.50513(12) 0.27275(16) 0.0203(4) Uani 1 1 d .
H4 H 0.3446 0.5219 0.2076 0.024 Uiso 1 1 calc R
B1 B 0.30664(18) 0.55565(17) 0.3231(2) 0.0185(6) Uani 1 1 d .
C1 C 0.43666(16) 0.40526(15) 0.57168(17) 0.0185(5) Uani 1 1 d .
N1 N 0.38896(13) 0.45334(12) 0.60333(15) 0.0205(4) Uani 1 1 d .
C2 C 0.41237(15) 0.43753(14) 0.46582(18) 0.0167(5) Uani 1 1 d .
N2 N 0.33731(13) 0.51254(13) 0.52302(15) 0.0209(4) Uani 1 1 d .
N3 N 0.35143(12) 0.50385(12) 0.44048(15) 0.0171(4) Uani 1 1 d .
C11 C 0.33441(17) 0.66279(16) 0.3415(2) 0.0228(5) Uani 1 1 d .
C12 C 0.40982(18) 0.69716(17) 0.4375(2) 0.0314(6) Uani 1 1 d .
F12 F 0.46613(11) 0.64199(10) 0.52417(13) 0.0446(4) Uani 1 1 d .
C13 C 0.4344(2) 0.78757(19) 0.4525(3) 0.0455(8) Uani 1 1 d .
F13 F 0.50877(14) 0.81473(12) 0.54746(19) 0.0751(7) Uani 1 1 d .
C14 C 0.3830(3) 0.84777(19) 0.3682(3) 0.0537(9) Uani 1 1 d .
F14 F 0.40664(18) 0.93571(11) 0.3811(2) 0.0890(8) Uani 1 1 d .
C15 C 0.3088(2) 0.81854(19) 0.2713(3) 0.0459(8) Uani 1 1 d .
F15 F 0.25821(15) 0.87739(12) 0.1874(2) 0.0746(7) Uani 1 1 d .
C16 C 0.28679(19) 0.72748(17) 0.2595(2) 0.0328(6) Uani 1 1 d .
F16 F 0.21258(12) 0.70256(11) 0.16001(14) 0.0496(5) Uani 1 1 d .
C21 C 0.19991(16) 0.54128(16) 0.26133(18) 0.0226(5) Uani 1 1 d .
C22 C 0.15478(17) 0.58455(17) 0.3031(2) 0.0275(6) Uani 1 1 d .
F22 F 0.19726(10) 0.64730(10) 0.38691(12) 0.0347(4) Uani 1 1 d .
C23 C 0.0676(2) 0.5695(2) 0.2650(3) 0.0408(7) Uani 1 1 d .
F23 F 0.02934(12) 0.61480(16) 0.31017(18) 0.0681(6) Uani 1 1 d .
C24 C 0.02023(18) 0.5078(2) 0.1794(3) 0.0463(8) Uani 1 1 d .
F24 F -0.06531(12) 0.49235(16) 0.1396(2) 0.0780(7) Uani 1 1 d .
C25 C 0.0601(2) 0.46440(19) 0.1326(2) 0.0412(8) Uani 1 1 d .
F25 F 0.01368(12) 0.40557(12) 0.04721(16) 0.0626(6) Uani 1 1 d .
C26 C 0.14761(18) 0.48184(17) 0.1728(2) 0.0303(6) Uani 1 1 d .
F26 F 0.18136(11) 0.43634(11) 0.12165(13) 0.0485(5) Uani 1 1 d .
C31 C 0.52244(17) 0.43232(15) 0.36244(18) 0.0223(5) Uani 1 1 d .
C32 C 0.55188(19) 0.3694(2) 0.3166(2) 0.0355(7) Uani 1 1 d .
H32 H 0.5188 0.3159 0.2820 0.043 Uiso 1 1 calc R
C33 C 0.6298(2) 0.3852(2) 0.3217(3) 0.0478(8) Uani 1 1 d .
H33 H 0.6496 0.3431 0.2890 0.057 Uiso 1 1 calc R
C34 C 0.6786(2) 0.4619(2) 0.3741(3) 0.0434(7) Uani 1 1 d .
H34 H 0.7321 0.4723 0.3777 0.052 Uiso 1 1 calc R
C35 C 0.6504(2) 0.5236(2) 0.4215(3) 0.0458(8) Uani 1 1 d .
H35 H 0.6847 0.5762 0.4581 0.055 Uiso 1 1 calc R
C36 C 0.57245(18) 0.50907(18) 0.4157(2) 0.0339(6) Uani 1 1 d .
H36 H 0.5529 0.5517 0.4482 0.041 Uiso 1 1 calc R
C41 C 0.37350(15) 0.31095(15) 0.28331(19) 0.0190(5) Uani 1 1 d .
C42 C 0.32488(18) 0.30130(16) 0.16539(19) 0.0270(6) Uani 1 1 d .
H42 H 0.3136 0.3523 0.1181 0.032 Uiso 1 1 calc R
C43 C 0.29325(18) 0.21655(17) 0.1181(2) 0.0330(6) Uani 1 1 d .
H43 H 0.2602 0.2094 0.0379 0.040 Uiso 1 1 calc R
C44 C 0.30939(18) 0.14257(17) 0.1866(2) 0.0332(6) Uani 1 1 d .
H44 H 0.2879 0.0847 0.1534 0.040 Uiso 1 1 calc R
C45 C 0.35678(17) 0.15219(17) 0.3034(2) 0.0312(6) Uani 1 1 d .
H45 H 0.3667 0.1012 0.3501 0.037 Uiso 1 1 calc R
C46 C 0.38982(17) 0.23627(15) 0.3522(2) 0.0242(5) Uani 1 1 d .
H46 H 0.4235 0.2427 0.4324 0.029 Uiso 1 1 calc R
C51 C 0.50198(16) 0.33848(15) 0.64958(18) 0.0198(5) Uani 1 1 d .
C52 C 0.49158(19) 0.29788(18) 0.7311(2) 0.0320(6) Uani 1 1 d .
H52 H 0.4393 0.3084 0.7305 0.038 Uiso 1 1 calc R
C53 C 0.5573(2) 0.2420(2) 0.8133(2) 0.0387(7) Uani 1 1 d .
H53 H 0.5498 0.2157 0.8693 0.046 Uiso 1 1 calc R
C54 C 0.63327(17) 0.22403(17) 0.8154(2) 0.0278(6) Uani 1 1 d .
C55 C 0.64097(17) 0.26151(18) 0.7311(2) 0.0294(6) Uani 1 1 d .
H55 H 0.6917 0.2479 0.7291 0.035 Uiso 1 1 calc R
C56 C 0.57705(17) 0.31815(17) 0.6497(2) 0.0278(6) Uani 1 1 d .
H56 H 0.5847 0.3434 0.5933 0.033 Uiso 1 1 calc R
C57 C 0.7054(2) 0.1666(2) 0.9083(2) 0.0427(7) Uani 1 1 d .
H57A H 0.6790 0.1154 0.9240 0.064 Uiso 1 1 calc R
H57B H 0.7404 0.2032 0.9772 0.064 Uiso 1 1 calc R
H57C H 0.7439 0.1440 0.8842 0.064 Uiso 1 1 calc R

loop_
_atom_site_aniso_label
_atom_site_aniso_U_11
_atom_site_aniso_U_22
_atom_site_aniso_U_33
_atom_site_aniso_U_23
_atom_site_aniso_U_13
_atom_site_aniso_U_12
P1 0.0230(3) 0.0169(3) 0.0163(2) -0.0004(2) 0.0137(2) 0.0007(3)
N4 0.0308(12) 0.0180(9) 0.0177(9) 0.0018(7) 0.0168(9) 0.0037(8)
B1 0.0249(16) 0.0172(12) 0.0159(12) 0.0003(10) 0.0127(12) 0.0018(11)
C1 0.0208(13) 0.0205(11) 0.0163(10) -0.0030(9) 0.0113(10) -0.0007(10)
N1 0.0237(11) 0.0245(10) 0.0151(9) -0.0007(8) 0.0117(9) 0.0016(9)
C2 0.0172(13) 0.0176(11) 0.0181(11) -0.0002(8) 0.0114(10) 0.0010(9)
N2 0.0261(12) 0.0227(10) 0.0174(9) -0.0017(8) 0.0142(9) 0.0018(8)
N3 0.0199(11) 0.0195(9) 0.0143(8) -0.0012(7) 0.0109(8) 0.0014(8)
C11 0.0282(14) 0.0191(11) 0.0308(12) -0.0008(10) 0.0224(12) 0.0036(10)
C12 0.0344(17) 0.0237(13) 0.0400(14) -0.0062(11) 0.0226(14) -0.0028(11)
F12 0.0408(10) 0.0368(9) 0.0339(8) -0.0025(7) 0.0058(8) -0.0091(7)
C13 0.049(2) 0.0278(15) 0.0637(19) -0.0135(14) 0.0329(17) -0.0083(14)
F13 0.0707(15) 0.0455(11) 0.0821(14) -0.0294(10) 0.0240(12) -0.0303(10)
C14 0.067(2) 0.0153(13) 0.091(3) -0.0038(15) 0.052(2) -0.0029(14)
F14 0.1060(19) 0.0186(8) 0.148(2) -0.0023(11) 0.0729(18) -0.0098(10)
C15 0.055(2) 0.0271(14) 0.072(2) 0.0196(14) 0.045(2) 0.0138(14)
F15 0.0797(15) 0.0408(11) 0.1031(16) 0.0393(11) 0.0496(13) 0.0199(10)
C16 0.0373(17) 0.0291(13) 0.0394(15) 0.0083(11) 0.0255(14) 0.0056(12)
F16 0.0489(11) 0.0481(10) 0.0393(9) 0.0231(8) 0.0157(9) 0.0066(8)
C21 0.0238(14) 0.0222(12) 0.0176(11) 0.0051(9) 0.0086(10) 0.0036(10)
C22 0.0260(15) 0.0297(13) 0.0239(12) -0.0002(10) 0.0115(11) 0.0024(11)
F22 0.0326(9) 0.0404(8) 0.0334(8) -0.0107(6) 0.0194(7) 0.0032(7)
C23 0.0309(18) 0.0461(17) 0.0482(17) 0.0020(14) 0.0233(15) 0.0074(14)
F23 0.0377(11) 0.0928(16) 0.0844(15) -0.0192(12) 0.0401(11) 0.0051(10)
C24 0.0165(17) 0.0501(18) 0.0568(19) 0.0020(15) 0.0098(15) -0.0022(13)
F24 0.0247(11) 0.0869(15) 0.1013(17) -0.0143(13) 0.0205(11) -0.0099(10)
C25 0.0289(18) 0.0314(15) 0.0378(15) -0.0004(12) 0.0015(13) -0.0026(13)
F25 0.0378(11) 0.0480(10) 0.0562(11) -0.0191(9) -0.0043(9) -0.0052(8)
C26 0.0298(17) 0.0275(13) 0.0248(12) -0.0009(10) 0.0091(12) 0.0067(11)
F26 0.0399(10) 0.0524(10) 0.0388(9) -0.0255(8) 0.0120(8) 0.0028(8)
C31 0.0266(15) 0.0239(12) 0.0190(11) 0.0045(9) 0.0141(11) 0.0026(11)
C32 0.0347(17) 0.0405(16) 0.0414(15) -0.0075(12) 0.0273(14) -0.0008(13)
C33 0.040(2) 0.059(2) 0.064(2) -0.0091(16) 0.0407(17) 0.0011(16)
C34 0.0275(17) 0.0598(19) 0.0515(17) 0.0116(15) 0.0270(15) 0.0023(15)
C35 0.0341(19) 0.0442(17) 0.0558(18) -0.0038(15) 0.0223(16) -0.0113(14)
C36 0.0301(16) 0.0329(14) 0.0427(15) -0.0073(12) 0.0224(14) -0.0037(12)
C41 0.0175(13) 0.0191(11) 0.0237(11) -0.0024(9) 0.0133(11) 0.0019(9)
C42 0.0383(16) 0.0244(12) 0.0231(12) -0.0010(10) 0.0197(12) -0.0006(11)
C43 0.0396(17) 0.0322(14) 0.0240(12) -0.0098(11) 0.0151(12) -0.0046(12)
C44 0.0331(16) 0.0223(12) 0.0386(14) -0.0105(11) 0.0158(13) -0.0024(11)
C45 0.0338(16) 0.0201(12) 0.0333(14) 0.0034(10) 0.0140(13) 0.0001(11)
C46 0.0253(14) 0.0220(12) 0.0223(11) 0.0012(9) 0.0109(10) 0.0024(10)
C51 0.0216(13) 0.0214(11) 0.0169(10) -0.0004(9) 0.0107(10) 0.0030(10)
C52 0.0331(16) 0.0390(15) 0.0338(13) 0.0161(12) 0.0244(12) 0.0148(12)
C53 0.0497(19) 0.0451(17) 0.0318(14) 0.0185(12) 0.0288(14) 0.0166(14)
C54 0.0248(15) 0.0289(13) 0.0251(12) 0.0014(10) 0.0104(11) 0.0066(11)
C55 0.0199(14) 0.0384(14) 0.0312(13) 0.0037(11) 0.0147(11) 0.0046(12)
C56 0.0281(15) 0.0337(14) 0.0268(13) 0.0044(10) 0.0183(12) 0.0028(11)
C57 0.0462(19) 0.0464(17) 0.0320(15) 0.0106(13) 0.0189(14) 0.0183(15)

loop_
_atom_type_symbol
_atom_type_description
_atom_type_scat_dispersion_real
_atom_type_scat_dispersion_imag
_atom_type_scat_source
C C 0.0033 0.0016 'International Tables Vol C Tables 4.2.6.8 and 6.1.1.4'
N N 0.0061 0.0033 'International Tables Vol C Tables 4.2.6.8 and 6.1.1.4'
P P 0.1023 0.0942 'International Tables Vol C Tables 4.2.6.8 and 6.1.1.4'
F F 0.0171 0.0103 'International Tables Vol C Tables 4.2.6.8 and 6.1.1.4'
B B 0.0013 0.0007 'International Tables Vol C Tables 4.2.6.8 and 6.1.1.4'
H H 0.0000 0.0000 'International Tables Vol C Tables 4.2.6.8 and 6.1.1.4'

loop_
_geom_angle_atom_site_label_1
_geom_angle_atom_site_label_2
_geom_angle_atom_site_label_3
_geom_angle
N4 P1 C2 95.65(10)
N4 P1 C31 111.41(11)
C2 P1 C31 115.66(11)
N4 P1 C41 115.97(10)
C2 P1 C41 110.18(10)
C31 P1 C41 107.86(11)
B1 N4 P1 118.30(15)
B1 N4 H4 120.8
P1 N4 H4 120.8
N4 B1 N3 98.36(17)
N4 B1 C21 117.56(19)
N3 B1 C21 106.04(18)
N4 B1 C11 110.3(2)
N3 B1 C11 111.34(18)
C21 B1 C11 112.26(19)
N1 C1 C2 106.38(19)
N1 C1 C51 120.01(18)
C2 C1 C51 133.5(2)
N2 N1 C1 110.02(17)
N3 C2 C1 105.52(19)
N3 C2 P1 106.98(15)
C1 C2 P1 146.79(18)
N3 N2 N1 107.50(17)
N2 N3 C2 110.57(17)
N2 N3 B1 129.33(18)
C2 N3 B1 120.06(18)
C16 C11 C12 113.1(2)
C16 C11 B1 122.7(2)
C12 C11 B1 124.1(2)
F12 C12 C11 120.8(2)
F12 C12 C13 114.9(2)
C11 C12 C13 124.3(3)
F13 C13 C14 120.6(3)
F13 C13 C12 120.3(3)
C14 C13 C12 119.0(3)
F14 C14 C15 120.5(3)
F14 C14 C13 119.7(3)
C15 C14 C13 119.8(3)
F15 C15 C14 120.1(3)
F15 C15 C16 120.6(3)
C14 C15 C16 119.3(3)
F16 C16 C11 119.2(2)
F16 C16 C15 116.4(2)
C11 C16 C15 124.4(3)
C22 C21 C26 113.6(2)
C22 C21 B1 120.3(2)
C26 C21 B1 125.9(2)
F22 C22 C23 115.7(2)
F22 C22 C21 119.7(2)
C23 C22 C21 124.6(2)
F23 C23 C22 120.4(3)
F23 C23 C24 120.6(3)
C22 C23 C24 118.9(3)
F24 C24 C25 120.2(3)
F24 C24 C23 120.2(3)
C25 C24 C23 119.5(3)
F25 C25 C24 119.9(3)
F25 C25 C26 120.3(3)
C24 C25 C26 119.8(3)
F26 C26 C25 115.8(2)
F26 C26 C21 120.6(2)
C25 C26 C21 123.6(2)
C32 C31 C36 119.8(2)
C32 C31 P1 120.67(19)
C36 C31 P1 119.25(19)
C33 C32 C31 119.6(3)
C33 C32 H32 120.2
C31 C32 H32 120.2
C34 C33 C32 120.0(3)
C34 C33 H33 120.0
C32 C33 H33 120.0
C33 C34 C35 120.6(3)
C33 C34 H34 119.7
C35 C34 H34 119.7
C34 C35 C36 119.9(3)
C34 C35 H35 120.1
C36 C35 H35 120.1
C35 C36 C31 120.1(3)
C35 C36 H36 119.9
C31 C36 H36 119.9
C46 C41 C42 120.1(2)
C46 C41 P1 121.44(17)
C42 C41 P1 118.40(18)
C43 C42 C41 119.3(2)
C43 C42 H42 120.3
C41 C42 H42 120.3
C44 C43 C42 120.4(2)
C44 C43 H43 119.8
C42 C43 H43 119.8
C43 C44 C45 120.3(2)
C43 C44 H44 119.8
C45 C44 H44 119.8
C44 C45 C46 120.0(2)
C44 C45 H45 120.0
C46 C45 H45 120.0
C45 C46 C41 119.8(2)
C45 C46 H46 120.1
C41 C46 H46 120.1
C56 C51 C52 118.2(2)
C56 C51 C1 122.3(2)
C52 C51 C1 119.4(2)
C53 C52 C51 120.3(2)
C53 C52 H52 119.9
C51 C52 H52 119.9
C54 C53 C52 121.4(2)
C54 C53 H53 119.3
C52 C53 H53 119.3
C53 C54 C55 117.7(2)
C53 C54 C57 120.5(2)
C55 C54 C57 121.8(3)
C56 C55 C54 121.8(2)
C56 C55 H55 119.1
C54 C55 H55 119.1
C51 C56 C55 120.6(2)
C51 C56 H56 119.7
C55 C56 H56 119.7
C54 C57 H57A 109.5
C54 C57 H57B 109.5
H57A C57 H57B 109.5
C54 C57 H57C 109.5
H57A C57 H57C 109.5
H57B C57 H57C 109.5

loop_
_geom_bond_atom_site_label_1
_geom_bond_atom_site_label_2
_geom_bond_distance
P1 N4 1.6090(19)
P1 C2 1.781(2)
P1 C31 1.792(3)
P1 C41 1.794(2)
N4 B1 1.540(3)
N4 H4 0.8800
B1 N3 1.583(3)
B1 C21 1.637(4)
B1 C11 1.638(3)
C1 N1 1.361(3)
C1 C2 1.385(3)
C1 C51 1.468(3)
N1 N2 1.327(3)
C2 N3 1.366(3)
N2 N3 1.319(3)
C11 C16 1.378(3)
C11 C12 1.389(4)
C12 F12 1.354(3)
C12 C13 1.387(4)
C13 F13 1.338(4)
C13 C14 1.364(5)
C14 F14 1.349(3)
C14 C15 1.358(5)
C15 F15 1.345(3)
C15 C16 1.387(4)
C16 F16 1.358(3)
C21 C22 1.389(4)
C21 C26 1.389(3)
C22 F22 1.360(3)
C22 C23 1.373(4)
C23 F23 1.341(4)
C23 C24 1.375(4)
C24 F24 1.342(3)
C24 C25 1.365(5)
C25 F25 1.343(3)
C25 C26 1.379(4)
C26 F26 1.345(3)
C31 C32 1.388(4)
C31 C36 1.387(3)
C32 C33 1.385(4)
C32 H32 0.9500
C33 C34 1.377(4)
C33 H33 0.9500
C34 C35 1.376(5)
C34 H34 0.9500
C35 C36 1.378(4)
C35 H35 0.9500
C36 H36 0.9500
C41 C46 1.389(3)
C41 C42 1.396(3)
C42 C43 1.386(3)
C42 H42 0.9500
C43 C44 1.378(4)
C43 H43 0.9500
C44 C45 1.384(4)
C44 H44 0.9500
C45 C46 1.387(3)
C45 H45 0.9500
C46 H46 0.9500
C51 C56 1.383(4)
C51 C52 1.390(3)
C52 C53 1.389(4)
C52 H52 0.9500
C53 C54 1.376(4)
C53 H53 0.9500
C54 C55 1.379(4)
C54 C57 1.506(4)
C55 C56 1.379(3)
C55 H55 0.9500
C56 H56 0.9500
C57 H57A 0.9800
C57 H57B 0.9800
C57 H57C 0.9800
